data_7130119
loop_
_publ_author_name
'Puerta Lombardi, Braulio M.'
'Pezoulas, Ethan R.'
'Suvinen, Roope A.'
'Harrison, Alexander'
'Dubrawski, Zachary S.'
'Gelfand, Benjamin S.'
'Tuononen, Heikki M.'
'Roesler, Roland'

_publ_section_title
;
 Bis[cyclic (alkyl)(amino)carbene] isomers: Stable trans-bis(CAAC) versus
 facile olefin formation for cis-bis(CAAC)
;
_journal_name_full 'Chemical Communications'
_journal_paper_doi 10.1039/D2CC01476A
_journal_year 2022
_chemical_formula_moiety 'B F4, C40 H58 N2'
_chemical_formula_sum 'C40 H58 B F4 N2'
_chemical_formula_weight 653.69
_space_group_crystal_system monoclinic
_space_group_IT_number 14
_space_group_name_Hall '-P 2yn'
_space_group_name_H-M_alt 'P 1 21/n 1'
_atom_sites_solution_hydrogens geom
_atom_sites_solution_primary dual
_audit_creation_date 2021-07-22
_audit_creation_method
;
Olex2 1.3
(compiled 2020.11.12 svn.r5f609507 for OlexSys, GUI svn.r6272)
;
_audit_update_record
;
2021-12-27 deposited with the CCDC.	2022-04-27 downloaded from the CCDC.
;
_cell_angle_alpha 90
_cell_angle_beta 100.0210(10)
_cell_angle_gamma 90
_cell_formula_units_Z 4
_cell_length_a 10.1982(2)
_cell_length_b 22.5087(5)
_cell_length_c 17.5373(4)
_cell_measurement_reflns_used 9808
_cell_measurement_temperature 173.15
_cell_measurement_theta_max 68.32
_cell_measurement_theta_min 4.69
_cell_volume 3964.24(15)
_computing_cell_refinement 'SAINT V8.40A (Bruker, 2019)'
_computing_data_reduction 'SAINT V8.40A (Bruker, 2019)'
_computing_molecular_graphics 'Olex2 1.3 (Dolomanov et al., 2009)'
_computing_publication_material 'Olex2 1.3 (Dolomanov et al., 2009)'
_computing_structure_refinement 'SHELXL 2018/3 (Sheldrick, 2015)'
_computing_structure_solution 'SHELXT 2018/2 (Sheldrick, 2018)'
_diffrn_ambient_temperature 173.15
_diffrn_measured_fraction_theta_full 0.999
_diffrn_measured_fraction_theta_max 0.997
_diffrn_measurement_device_type 'Bruker APEX-II CCD'
_diffrn_measurement_method '\f and \w scans'
_diffrn_radiation_type CuK\a
_diffrn_radiation_wavelength 1.54178
_diffrn_reflns_av_R_equivalents 0.0479
_diffrn_reflns_av_unetI/netI 0.0319
_diffrn_reflns_Laue_measured_fraction_full 0.999
_diffrn_reflns_Laue_measured_fraction_max 0.997
_diffrn_reflns_limit_h_max 11
_diffrn_reflns_limit_h_min -12
_diffrn_reflns_limit_k_max 26
_diffrn_reflns_limit_k_min -27
_diffrn_reflns_limit_l_max 21
_diffrn_reflns_limit_l_min -20
_diffrn_reflns_number 52065
_diffrn_reflns_point_group_measured_fraction_full 0.999
_diffrn_reflns_point_group_measured_fraction_max 0.997
_diffrn_reflns_theta_full 67.679
_diffrn_reflns_theta_max 68.422
_diffrn_reflns_theta_min 3.225
_diffrn_source_current 0.64
_diffrn_source_power 0.0285952
_diffrn_source_voltage 44.68
_diffrn_standards_number 0
_exptl_absorpt_coefficient_mu 0.607
_exptl_absorpt_correction_T_max 0.7531
_exptl_absorpt_correction_T_min 0.5719
_exptl_absorpt_correction_type multi-scan
_exptl_absorpt_process_details
;
SADABS-2016/2 (Bruker,2016/2) was used for absorption correction.
wR2(int) was 0.1236 before and 0.0611 after correction.
The Ratio of minimum to maximum transmission is 0.7594.
The \l/2 correction factor is Not present.
;
_exptl_crystal_colour 'clear dark violet'
_exptl_crystal_colour_lustre clear
_exptl_crystal_colour_modifier dark
_exptl_crystal_colour_primary violet
_exptl_crystal_density_diffrn 1.095
_exptl_crystal_description plank
_exptl_crystal_F_000 1412
_exptl_crystal_size_max 0.487
_exptl_crystal_size_mid 0.29
_exptl_crystal_size_min 0.256
_refine_diff_density_max 0.840
_refine_diff_density_min -0.626
_refine_diff_density_rms 0.050
_refine_ls_extinction_method none
_refine_ls_goodness_of_fit_ref 1.029
_refine_ls_hydrogen_treatment constr
_refine_ls_matrix_type full
_refine_ls_number_parameters 436
_refine_ls_number_reflns 7268
_refine_ls_number_restraints 0
_refine_ls_restrained_S_all 1.029
_refine_ls_R_factor_all 0.0743
_refine_ls_R_factor_gt 0.0661
_refine_ls_shift/su_max 0.001
_refine_ls_shift/su_mean 0.000
_refine_ls_structure_factor_coef Fsqd
_refine_ls_weighting_details 'w=1/[\s^2^(Fo^2^)+(0.0912P)^2^+2.8612P] where P=(Fo^2^+2Fc^2^)/3'
_refine_ls_weighting_scheme calc
_refine_ls_wR_factor_gt 0.1803
_refine_ls_wR_factor_ref 0.1887
_reflns_Friedel_coverage 0.000
_reflns_number_gt 6168
_reflns_number_total 7268
_reflns_threshold_expression 'I > 2\s(I)'
_cod_data_source_file d2cc01476a2.cif
_cod_data_source_block cu_20210701_dimertritylbf4_0m_sq
_cod_database_code 7130119
_shelx_shelxl_version_number 2018/3
_shelx_space_group_comment
;
The symmetry employed for this shelxl refinement is uniquely defined
by the following loop, which should always be used as a source of
symmetry information in preference to the above space-group names.
They are only intended as comments.
;
_shelx_estimated_absorpt_t_max 0.860
_shelx_estimated_absorpt_t_min 0.757
_olex2_refinement_description
;
1. Fixed Uiso
 At 1.2 times of:
  All C(H) groups, All C(H,H) groups
 At 1.5 times of:
  All C(H,H,H) groups
2.a Ternary CH refined with riding coordinates:
 C32(H32), C23(H23), C20(H20), C35(H35)
2.b Secondary CH2 refined with riding coordinates:
 C9(H9A,H9B), C40(H40A,H40B), C37(H37A,H37B), C38(H38A,H38B), C39(H39A,H39B),
 C3(H3A,H3B)
2.c Aromatic/amide H refined with riding coordinates:
 C27(H27), C29(H29), C28(H28), C17(H17), C16(H16), C15(H15)
2.d Idealised Me refined as rotating group:
 C12(H12A,H12B,H12C), C11(H11A,H11B,H11C), C31(H31A,H31B,H31C), C33(H33A,H33B,
 H33C), C6(H6A,H6B,H6C), C5(H5A,H5B,H5C), C34(H34A,H34B,H34C), C19(H19A,H19B,
 H19C), C21(H21A,H21B,H21C), C22(H22A,H22B,H22C), C36(H36A,H36B,H36C), C24(H24A,
 H24B,H24C)
;
_olex2_submission_special_instructions 'No special instructions were received'

loop_
_space_group_symop_operation_xyz
'x, y, z'
'-x+1/2, y+1/2, -z+1/2'
'-x, -y, -z'
'x-1/2, -y-1/2, z-1/2'

loop_
_atom_site_label
_atom_site_type_symbol
_atom_site_fract_x
_atom_site_fract_y
_atom_site_fract_z
_atom_site_U_iso_or_equiv
_atom_site_adp_type
_atom_site_occupancy
_atom_site_site_symmetry_order
_atom_site_calc_flag
_atom_site_refinement_flags_posn
_atom_site_refinement_flags_adp
_atom_site_refinement_flags_occupancy
_atom_site_disorder_assembly
_atom_site_disorder_group
F4 F 0.79059(18) 0.58604(8) 1.02398(10) 0.0708(5) Uani 1 1 d . . . . .
N2 N 0.19406(17) 0.56656(7) 0.71197(10) 0.0347(4) Uani 1 1 d . . . . .
N1 N 0.41211(18) 0.67607(8) 0.77762(10) 0.0403(4) Uani 1 1 d . . . . .
F1 F 0.9187(3) 0.64203(10) 0.96428(14) 0.1213(10) Uani 1 1 d . . . . .
F3 F 0.8843(3) 0.54816(11) 0.92786(14) 0.1107(8) Uani 1 1 d . . . . .
C25 C 0.2143(2) 0.57555(9) 0.63301(11) 0.0352(4) Uani 1 1 d . . . . .
C7 C 0.2803(2) 0.57878(9) 0.77838(12) 0.0361(4) Uani 1 1 d . . . . .
C13 C 0.3327(2) 0.72008(9) 0.72911(13) 0.0400(5) Uani 1 1 d . . . . .
C1 C 0.3709(2) 0.62447(9) 0.80570(12) 0.0372(4) Uani 1 1 d . . . . .
C26 C 0.1160(2) 0.60394(9) 0.57895(12) 0.0396(5) Uani 1 1 d . . . . .
C30 C 0.3216(2) 0.54543(10) 0.60841(13) 0.0414(5) Uani 1 1 d . . . . .
C18 C 0.2278(2) 0.74810(10) 0.75822(13) 0.0438(5) Uani 1 1 d . . . . .
C27 C 0.1258(3) 0.60047(11) 0.50060(13) 0.0486(5) Uani 1 1 d . . . . .
H27 H 0.059844 0.619272 0.463473 0.058 Uiso 1 1 calc R U . . .
C8 C 0.2726(2) 0.53147(10) 0.83991(13) 0.0444(5) Uani 1 1 d . . . . .
C10 C 0.0944(2) 0.51845(10) 0.72802(13) 0.0428(5) Uani 1 1 d . . . . .
C32 C 0.0008(2) 0.63899(10) 0.60054(14) 0.0456(5) Uani 1 1 d . . . . .
H32 H 0.007446 0.637231 0.658064 0.055 Uiso 1 1 calc R U . . .
C2 C 0.4453(2) 0.61220(11) 0.88797(13) 0.0487(5) Uani 1 1 d . . . . .
C14 C 0.3756(2) 0.74138(10) 0.66209(14) 0.0454(5) Uani 1 1 d . . . . .
C12 C -0.0294(2) 0.54746(12) 0.74990(15) 0.0529(6) Uani 1 1 d . . . . .
H12A H -0.002385 0.578238 0.788999 0.079 Uiso 1 1 calc R U . . .
H12B H -0.082554 0.517285 0.770926 0.079 Uiso 1 1 calc R U . . .
H12C H -0.082740 0.565457 0.703792 0.079 Uiso 1 1 calc R U . . .
C29 C 0.3252(3) 0.54424(11) 0.52926(14) 0.0498(6) Uani 1 1 d . . . . .
H29 H 0.397019 0.524627 0.511824 0.060 Uiso 1 1 calc R U . . .
C23 C 0.1713(3) 0.72751(12) 0.82847(14) 0.0516(6) Uani 1 1 d . . . . .
H23 H 0.214630 0.688843 0.846021 0.062 Uiso 1 1 calc R U . . .
C9 C 0.1736(3) 0.48640(11) 0.79775(14) 0.0498(6) Uani 1 1 d . . . . .
H9A H 0.221329 0.451913 0.780692 0.060 Uiso 1 1 calc R U . . .
H9B H 0.113380 0.472020 0.832375 0.060 Uiso 1 1 calc R U . . .
C28 C 0.2282(3) 0.57057(12) 0.47574(14) 0.0533(6) Uani 1 1 d . . . . .
H28 H 0.231748 0.568135 0.422064 0.064 Uiso 1 1 calc R U . . .
C20 C 0.4808(3) 0.71148(11) 0.62346(15) 0.0513(6) Uani 1 1 d . . . . .
H20 H 0.512536 0.674898 0.653458 0.062 Uiso 1 1 calc R U . . .
C35 C 0.4308(2) 0.51211(11) 0.66116(15) 0.0499(6) Uani 1 1 d . . . . .
H35 H 0.415192 0.516825 0.715578 0.060 Uiso 1 1 calc R U . . .
C17 C 0.1736(3) 0.79948(10) 0.72085(16) 0.0535(6) Uani 1 1 d . . . . .
H17 H 0.103336 0.819324 0.739610 0.064 Uiso 1 1 calc R U . . .
C40 C 0.2344(3) 0.56122(12) 0.91151(14) 0.0534(6) Uani 1 1 d . . . . .
H40A H 0.147905 0.581924 0.897398 0.064 Uiso 1 1 calc R U . . .
H40B H 0.225786 0.530957 0.951310 0.064 Uiso 1 1 calc R U . . .
C11 C 0.0571(3) 0.47651(11) 0.65992(15) 0.0531(6) Uani 1 1 d . . . . .
H11A H 0.007127 0.498322 0.615870 0.080 Uiso 1 1 calc R U . . .
H11B H 0.001821 0.444224 0.674468 0.080 Uiso 1 1 calc R U . . .
H11C H 0.138123 0.459893 0.645475 0.080 Uiso 1 1 calc R U . . .
C16 C 0.2193(3) 0.82203(10) 0.65760(17) 0.0586(7) Uani 1 1 d . . . . .
H16 H 0.183347 0.858020 0.634522 0.070 Uiso 1 1 calc R U . . .
C15 C 0.3166(3) 0.79270(11) 0.62776(16) 0.0548(6) Uani 1 1 d . . . . .
H15 H 0.344387 0.807773 0.582548 0.066 Uiso 1 1 calc R U . . .
C37 C 0.4116(3) 0.50349(11) 0.86660(14) 0.0520(6) Uani 1 1 d . . . . .
H37A H 0.409237 0.477456 0.911844 0.062 Uiso 1 1 calc R U . . .
H37B H 0.435516 0.478770 0.824376 0.062 Uiso 1 1 calc R U . . .
C38 C 0.5172(3) 0.55201(12) 0.88854(15) 0.0558(6) Uani 1 1 d . . . . .
H38A H 0.579133 0.552565 0.850910 0.067 Uiso 1 1 calc R U . . .
H38B H 0.569224 0.544075 0.940653 0.067 Uiso 1 1 calc R U . . .
C39 C 0.3438(3) 0.60582(13) 0.94321(13) 0.0552(6) Uani 1 1 d . . . . .
H39A H 0.390336 0.592324 0.994578 0.066 Uiso 1 1 calc R U . . .
H39B H 0.303133 0.644984 0.949918 0.066 Uiso 1 1 calc R U . . .
C4 C 0.5431(2) 0.69631(12) 0.82895(15) 0.0533(6) Uani 1 1 d . . . . .
C31 C 0.0091(3) 0.70429(11) 0.57706(16) 0.0565(6) Uani 1 1 d . . . . .
H31A H 0.097865 0.719862 0.597875 0.085 Uiso 1 1 calc R U . . .
H31B H -0.058199 0.727360 0.597819 0.085 Uiso 1 1 calc R U . . .
H31C H -0.007040 0.707403 0.520456 0.085 Uiso 1 1 calc R U . . .
C3 C 0.5328(3) 0.66717(13) 0.90624(15) 0.0574(6) Uani 1 1 d . . . . .
H3A H 0.492415 0.694980 0.939274 0.069 Uiso 1 1 calc R U . . .
H3B H 0.622254 0.655747 0.933949 0.069 Uiso 1 1 calc R U . . .
C33 C -0.1352(3) 0.61329(13) 0.56318(18) 0.0608(7) Uani 1 1 d . . . . .
H33A H -0.147962 0.618725 0.506932 0.091 Uiso 1 1 calc R U . . .
H33B H -0.206156 0.633971 0.583710 0.091 Uiso 1 1 calc R U . . .
H33C H -0.138057 0.570831 0.575138 0.091 Uiso 1 1 calc R U . . .
C6 C 0.5535(3) 0.76374(13) 0.83523(19) 0.0677(8) Uani 1 1 d . . . . .
H6A H 0.557090 0.780629 0.784129 0.101 Uiso 1 1 calc R U . . .
H6B H 0.634478 0.774517 0.871343 0.101 Uiso 1 1 calc R U . . .
H6C H 0.475516 0.779444 0.854250 0.101 Uiso 1 1 calc R U . . .
C5 C 0.6625(3) 0.67095(14) 0.79750(19) 0.0656(7) Uani 1 1 d . . . . .
H5A H 0.650182 0.628144 0.788882 0.098 Uiso 1 1 calc R U . . .
H5B H 0.744094 0.677976 0.835053 0.098 Uiso 1 1 calc R U . . .
H5C H 0.669605 0.690510 0.748466 0.098 Uiso 1 1 calc R U . . .
C34 C 0.5681(3) 0.53723(13) 0.65685(19) 0.0628(7) Uani 1 1 d . . . . .
H34A H 0.588316 0.530625 0.604879 0.094 Uiso 1 1 calc R U . . .
H34B H 0.635168 0.517270 0.695140 0.094 Uiso 1 1 calc R U . . .
H34C H 0.569201 0.579947 0.667753 0.094 Uiso 1 1 calc R U . . .
C19 C 0.4211(3) 0.69331(13) 0.54068(17) 0.0647(7) Uani 1 1 d . . . . .
H19A H 0.341987 0.668736 0.541294 0.097 Uiso 1 1 calc R U . . .
H19B H 0.487014 0.670588 0.518228 0.097 Uiso 1 1 calc R U . . .
H19C H 0.396072 0.728971 0.509471 0.097 Uiso 1 1 calc R U . . .
C21 C 0.6012(3) 0.75202(13) 0.62078(19) 0.0658(8) Uani 1 1 d . . . . .
H21A H 0.573006 0.786426 0.587727 0.099 Uiso 1 1 calc R U . . .
H21B H 0.669514 0.729874 0.599671 0.099 Uiso 1 1 calc R U . . .
H21C H 0.637910 0.765627 0.673245 0.099 Uiso 1 1 calc R U . . .
C22 C 0.0211(3) 0.71707(15) 0.80941(18) 0.0675(8) Uani 1 1 d . . . . .
H22A H -0.024586 0.755117 0.797423 0.101 Uiso 1 1 calc R U . . .
H22B H -0.009236 0.698824 0.854019 0.101 Uiso 1 1 calc R U . . .
H22C H 0.000717 0.690571 0.764569 0.101 Uiso 1 1 calc R U . . .
C36 C 0.4291(3) 0.44529(13) 0.6426(2) 0.0714(8) Uani 1 1 d . . . . .
H36A H 0.342690 0.428469 0.648214 0.107 Uiso 1 1 calc R U . . .
H36B H 0.499900 0.425309 0.678480 0.107 Uiso 1 1 calc R U . . .
H36C H 0.443812 0.439512 0.589359 0.107 Uiso 1 1 calc R U . . .
F2 F 1.0087(3) 0.56387(19) 1.0409(2) 0.1606(14) Uani 1 1 d . . . . .
C24 C 0.2007(4) 0.77121(18) 0.89590(18) 0.0820(10) Uani 1 1 d . . . . .
H24A H 0.297119 0.776995 0.909965 0.123 Uiso 1 1 calc R U . . .
H24B H 0.166011 0.755323 0.940479 0.123 Uiso 1 1 calc R U . . .
H24C H 0.157784 0.809361 0.880531 0.123 Uiso 1 1 calc R U . . .
B1 B 0.8982(3) 0.58803(16) 0.98749(19) 0.0601(8) Uani 1 1 d . . . . .

loop_
_atom_site_aniso_label
_atom_site_aniso_U_11
_atom_site_aniso_U_22
_atom_site_aniso_U_33
_atom_site_aniso_U_23
_atom_site_aniso_U_13
_atom_site_aniso_U_12
F4 0.0727(11) 0.0773(11) 0.0673(10) -0.0099(8) 0.0256(8) -0.0066(9)
N2 0.0383(9) 0.0335(8) 0.0320(9) 0.0017(7) 0.0055(7) -0.0053(7)
N1 0.0401(10) 0.0403(9) 0.0403(10) -0.0060(7) 0.0068(8) -0.0075(7)
F1 0.209(3) 0.0754(13) 0.0954(16) 0.0080(11) 0.0704(18) -0.0377(16)
F3 0.144(2) 0.1106(17) 0.0909(15) -0.0346(13) 0.0568(15) 0.0009(15)
C25 0.0417(11) 0.0327(10) 0.0311(10) -0.0014(8) 0.0062(8) -0.0063(8)
C7 0.0396(11) 0.0361(10) 0.0325(10) 0.0017(8) 0.0066(8) 0.0001(8)
C13 0.0454(12) 0.0323(10) 0.0428(12) -0.0055(8) 0.0092(9) -0.0091(9)
C1 0.0390(11) 0.0382(10) 0.0344(10) -0.0023(8) 0.0061(8) -0.0020(8)
C26 0.0468(12) 0.0354(10) 0.0354(11) 0.0004(8) 0.0040(9) -0.0058(9)
C30 0.0474(12) 0.0394(11) 0.0380(11) -0.0035(9) 0.0091(9) -0.0033(9)
C18 0.0534(13) 0.0363(11) 0.0433(12) -0.0064(9) 0.0130(10) -0.0056(9)
C27 0.0593(14) 0.0494(13) 0.0338(11) 0.0020(9) -0.0012(10) -0.0050(11)
C8 0.0521(13) 0.0431(11) 0.0375(11) 0.0087(9) 0.0063(10) -0.0039(10)
C10 0.0452(12) 0.0402(11) 0.0431(12) 0.0041(9) 0.0078(9) -0.0118(9)
C32 0.0456(12) 0.0456(12) 0.0430(12) 0.0029(9) 0.0003(9) 0.0003(10)
C2 0.0515(13) 0.0546(13) 0.0365(12) -0.0035(10) -0.0021(10) -0.0045(11)
C14 0.0548(13) 0.0342(11) 0.0504(13) -0.0038(9) 0.0181(11) -0.0109(10)
C12 0.0469(13) 0.0595(15) 0.0542(14) 0.0074(11) 0.0144(11) -0.0109(11)
C29 0.0569(14) 0.0522(13) 0.0427(13) -0.0087(10) 0.0152(11) -0.0013(11)
C23 0.0598(15) 0.0530(14) 0.0458(13) -0.0018(10) 0.0201(11) 0.0067(11)
C9 0.0588(14) 0.0433(12) 0.0469(13) 0.0109(10) 0.0080(11) -0.0099(11)
C28 0.0698(16) 0.0578(14) 0.0330(11) -0.0068(10) 0.0110(11) -0.0081(12)
C20 0.0611(15) 0.0400(12) 0.0594(15) -0.0015(10) 0.0286(12) -0.0098(11)
C35 0.0520(13) 0.0512(13) 0.0475(13) 0.0002(10) 0.0115(11) 0.0103(11)
C17 0.0664(16) 0.0374(12) 0.0607(15) -0.0047(10) 0.0225(12) 0.0008(11)
C40 0.0655(16) 0.0597(15) 0.0365(12) 0.0083(10) 0.0128(11) -0.0052(12)
C11 0.0589(15) 0.0450(13) 0.0535(14) -0.0008(10) 0.0044(11) -0.0170(11)
C16 0.0806(19) 0.0312(11) 0.0666(16) 0.0043(11) 0.0202(14) 0.0009(11)
C15 0.0741(17) 0.0387(12) 0.0563(15) 0.0033(10) 0.0248(13) -0.0105(11)
C37 0.0614(15) 0.0483(13) 0.0432(13) 0.0108(10) 0.0002(11) 0.0043(11)
C38 0.0541(14) 0.0600(15) 0.0476(14) 0.0075(11) -0.0065(11) 0.0055(12)
C39 0.0690(16) 0.0635(15) 0.0315(11) 0.0010(10) 0.0046(11) -0.0002(13)
C4 0.0448(13) 0.0563(14) 0.0561(14) -0.0124(11) 0.0014(11) -0.0136(11)
C31 0.0625(16) 0.0461(13) 0.0573(15) 0.0044(11) 0.0006(12) 0.0047(11)
C3 0.0549(15) 0.0645(16) 0.0482(14) -0.0109(12) -0.0041(11) -0.0072(12)
C33 0.0442(13) 0.0610(16) 0.0720(18) 0.0034(13) -0.0047(12) 0.0011(12)
C6 0.0653(17) 0.0609(17) 0.0737(19) -0.0164(14) 0.0036(14) -0.0257(14)
C5 0.0423(13) 0.0772(19) 0.0757(19) -0.0091(15) 0.0054(13) -0.0126(13)
C34 0.0523(15) 0.0548(15) 0.0777(19) -0.0142(13) 0.0015(13) 0.0050(12)
C19 0.085(2) 0.0576(15) 0.0597(16) -0.0087(12) 0.0353(15) -0.0158(14)
C21 0.0659(17) 0.0563(15) 0.084(2) -0.0016(14) 0.0365(15) -0.0155(13)
C22 0.0700(18) 0.0748(19) 0.0644(17) -0.0065(14) 0.0300(14) -0.0148(15)
C36 0.0627(17) 0.0474(15) 0.102(2) 0.0067(15) 0.0091(16) 0.0054(13)
F2 0.116(2) 0.220(4) 0.135(3) 0.054(2) -0.0083(19) 0.011(2)
C24 0.087(2) 0.110(3) 0.0542(17) -0.0282(17) 0.0260(16) -0.019(2)
B1 0.0629(18) 0.0694(19) 0.0505(16) 0.0056(14) 0.0172(14) 0.0107(15)

loop_
_atom_type_symbol
_atom_type_description
_atom_type_scat_dispersion_real
_atom_type_scat_dispersion_imag
_atom_type_scat_source
C C 0.0181 0.0091 'International Tables Vol C Tables 4.2.6.8 and 6.1.1.4'
H H 0.0000 0.0000 'International Tables Vol C Tables 4.2.6.8 and 6.1.1.4'
B B 0.0090 0.0039 'International Tables Vol C Tables 4.2.6.8 and 6.1.1.4'
F F 0.0727 0.0534 'International Tables Vol C Tables 4.2.6.8 and 6.1.1.4'
N N 0.0311 0.0180 'International Tables Vol C Tables 4.2.6.8 and 6.1.1.4'

loop_
_exptl_crystal_face_index_h
_exptl_crystal_face_index_k
_exptl_crystal_face_index_l
_exptl_crystal_face_perp_dist
-1.00 0.00 0.00 0.2180
1.00 0.00 0.00 0.1760
0.00 -1.00 1.00 0.1690
0.00 1.00 -1.00 0.1500
0.00 0.00 -1.00 0.1450
0.00 0.00 1.00 0.1240
0.00 -1.00 0.00 0.1280
0.00 1.00 0.00 0.1090
-1.00 1.00 -1.00 0.1080
1.00 0.00 1.00 0.0800

loop_
_geom_angle_atom_site_label_1
_geom_angle_atom_site_label_2
_geom_angle_atom_site_label_3
_geom_angle
_geom_angle_site_symmetry_1
_geom_angle_site_symmetry_3
_geom_angle_publ_flag
C25 N2 C10 118.66(16) . . ?
C7 N2 C25 127.72(17) . . ?
C7 N2 C10 109.51(16) . . ?
C13 N1 C4 118.47(18) . . ?
C1 N1 C13 128.18(18) . . ?
C1 N1 C4 109.42(18) . . ?
C26 C25 N2 120.28(19) . . ?
C26 C25 C30 120.61(19) . . ?
C30 C25 N2 118.03(18) . . ?
N2 C7 C1 136.61(19) . . ?
N2 C7 C8 111.03(18) . . ?
C1 C7 C8 112.32(18) . . ?
C18 C13 N1 118.17(19) . . ?
C14 C13 N1 119.8(2) . . ?
C14 C13 C18 121.0(2) . . ?
N1 C1 C7 136.7(2) . . ?
N1 C1 C2 111.19(18) . . ?
C7 C1 C2 112.10(18) . . ?
C25 C26 C32 124.02(19) . . ?
C27 C26 C25 118.3(2) . . ?
C27 C26 C32 117.7(2) . . ?
C25 C30 C35 125.1(2) . . ?
C29 C30 C25 117.9(2) . . ?
C29 C30 C35 117.0(2) . . ?
C13 C18 C23 125.1(2) . . ?
C17 C18 C13 117.6(2) . . ?
C17 C18 C23 117.3(2) . . ?
C26 C27 H27 119.1 . . ?
C28 C27 C26 121.8(2) . . ?
C28 C27 H27 119.1 . . ?
C7 C8 C9 103.40(17) . . ?
C7 C8 C40 109.02(19) . . ?
C7 C8 C37 109.89(19) . . ?
C9 C8 C40 116.5(2) . . ?
C9 C8 C37 111.7(2) . . ?
C40 C8 C37 106.3(2) . . ?
C12 C10 N2 110.18(18) . . ?
C9 C10 N2 101.80(17) . . ?
C9 C10 C12 110.2(2) . . ?
C11 C10 N2 112.07(18) . . ?
C11 C10 C12 111.0(2) . . ?
C11 C10 C9 111.2(2) . . ?
C26 C32 H32 108.2 . . ?
C26 C32 C31 110.5(2) . . ?
C26 C32 C33 112.2(2) . . ?
C31 C32 H32 108.2 . . ?
C31 C32 C33 109.5(2) . . ?
C33 C32 H32 108.2 . . ?
C1 C2 C38 108.76(19) . . ?
C1 C2 C39 109.3(2) . . ?
C38 C2 C39 106.5(2) . . ?
C3 C2 C1 103.13(19) . . ?
C3 C2 C38 116.8(2) . . ?
C3 C2 C39 112.0(2) . . ?
C13 C14 C20 124.5(2) . . ?
C15 C14 C13 118.0(2) . . ?
C15 C14 C20 117.4(2) . . ?
C10 C12 H12A 109.5 . . ?
C10 C12 H12B 109.5 . . ?
C10 C12 H12C 109.5 . . ?
H12A C12 H12B 109.5 . . ?
H12A C12 H12C 109.5 . . ?
H12B C12 H12C 109.5 . . ?
C30 C29 H29 119.0 . . ?
C28 C29 C30 122.0(2) . . ?
C28 C29 H29 119.0 . . ?
C18 C23 H23 107.8 . . ?
C18 C23 C22 112.1(2) . . ?
C18 C23 C24 112.4(2) . . ?
C22 C23 H23 107.8 . . ?
C24 C23 H23 107.8 . . ?
C24 C23 C22 108.8(2) . . ?
C8 C9 H9A 110.4 . . ?
C8 C9 H9B 110.4 . . ?
C10 C9 C8 106.69(18) . . ?
C10 C9 H9A 110.4 . . ?
C10 C9 H9B 110.4 . . ?
H9A C9 H9B 108.6 . . ?
C27 C28 H28 120.3 . . ?
C29 C28 C27 119.4(2) . . ?
C29 C28 H28 120.3 . . ?
C14 C20 H20 108.6 . . ?
C14 C20 C19 110.2(2) . . ?
C14 C20 C21 112.3(2) . . ?
C19 C20 H20 108.6 . . ?
C19 C20 C21 108.6(2) . . ?
C21 C20 H20 108.6 . . ?
C30 C35 H35 107.9 . . ?
C30 C35 C34 111.7(2) . . ?
C30 C35 C36 112.0(2) . . ?
C34 C35 H35 107.9 . . ?
C34 C35 C36 109.2(2) . . ?
C36 C35 H35 107.9 . . ?
C18 C17 H17 119.2 . . ?
C16 C17 C18 121.6(2) . . ?
C16 C17 H17 119.2 . . ?
C8 C40 H40A 110.1 . . ?
C8 C40 H40B 110.1 . . ?
H40A C40 H40B 108.4 . . ?
C39 C40 C8 108.1(2) . . ?
C39 C40 H40A 110.1 . . ?
C39 C40 H40B 110.1 . . ?
C10 C11 H11A 109.5 . . ?
C10 C11 H11B 109.5 . . ?
C10 C11 H11C 109.5 . . ?
H11A C11 H11B 109.5 . . ?
H11A C11 H11C 109.5 . . ?
H11B C11 H11C 109.5 . . ?
C17 C16 H16 120.0 . . ?
C15 C16 C17 120.1(2) . . ?
C15 C16 H16 120.0 . . ?
C14 C15 H15 119.2 . . ?
C16 C15 C14 121.5(2) . . ?
C16 C15 H15 119.2 . . ?
C8 C37 H37A 109.5 . . ?
C8 C37 H37B 109.5 . . ?
H37A C37 H37B 108.1 . . ?
C38 C37 C8 110.6(2) . . ?
C38 C37 H37A 109.5 . . ?
C38 C37 H37B 109.5 . . ?
C2 C38 H38A 110.1 . . ?
C2 C38 H38B 110.1 . . ?
C37 C38 C2 108.2(2) . . ?
C37 C38 H38A 110.1 . . ?
C37 C38 H38B 110.1 . . ?
H38A C38 H38B 108.4 . . ?
C2 C39 H39A 109.4 . . ?
C2 C39 H39B 109.4 . . ?
C40 C39 C2 111.1(2) . . ?
C40 C39 H39A 109.4 . . ?
C40 C39 H39B 109.4 . . ?
H39A C39 H39B 108.0 . . ?
C3 C4 N1 101.83(19) . . ?
C3 C4 C5 110.0(2) . . ?
C6 C4 N1 112.2(2) . . ?
C6 C4 C3 112.2(2) . . ?
C6 C4 C5 110.3(2) . . ?
C5 C4 N1 110.0(2) . . ?
C32 C31 H31A 109.5 . . ?
C32 C31 H31B 109.5 . . ?
C32 C31 H31C 109.5 . . ?
H31A C31 H31B 109.5 . . ?
H31A C31 H31C 109.5 . . ?
H31B C31 H31C 109.5 . . ?
C2 C3 H3A 110.4 . . ?
C2 C3 H3B 110.4 . . ?
C4 C3 C2 106.85(19) . . ?
C4 C3 H3A 110.4 . . ?
C4 C3 H3B 110.4 . . ?
H3A C3 H3B 108.6 . . ?
C32 C33 H33A 109.5 . . ?
C32 C33 H33B 109.5 . . ?
C32 C33 H33C 109.5 . . ?
H33A C33 H33B 109.5 . . ?
H33A C33 H33C 109.5 . . ?
H33B C33 H33C 109.5 . . ?
C4 C6 H6A 109.5 . . ?
C4 C6 H6B 109.5 . . ?
C4 C6 H6C 109.5 . . ?
H6A C6 H6B 109.5 . . ?
H6A C6 H6C 109.5 . . ?
H6B C6 H6C 109.5 . . ?
C4 C5 H5A 109.5 . . ?
C4 C5 H5B 109.5 . . ?
C4 C5 H5C 109.5 . . ?
H5A C5 H5B 109.5 . . ?
H5A C5 H5C 109.5 . . ?
H5B C5 H5C 109.5 . . ?
C35 C34 H34A 109.5 . . ?
C35 C34 H34B 109.5 . . ?
C35 C34 H34C 109.5 . . ?
H34A C34 H34B 109.5 . . ?
H34A C34 H34C 109.5 . . ?
H34B C34 H34C 109.5 . . ?
C20 C19 H19A 109.5 . . ?
C20 C19 H19B 109.5 . . ?
C20 C19 H19C 109.5 . . ?
H19A C19 H19B 109.5 . . ?
H19A C19 H19C 109.5 . . ?
H19B C19 H19C 109.5 . . ?
C20 C21 H21A 109.5 . . ?
C20 C21 H21B 109.5 . . ?
C20 C21 H21C 109.5 . . ?
H21A C21 H21B 109.5 . . ?
H21A C21 H21C 109.5 . . ?
H21B C21 H21C 109.5 . . ?
C23 C22 H22A 109.5 . . ?
C23 C22 H22B 109.5 . . ?
C23 C22 H22C 109.5 . . ?
H22A C22 H22B 109.5 . . ?
H22A C22 H22C 109.5 . . ?
H22B C22 H22C 109.5 . . ?
C35 C36 H36A 109.5 . . ?
C35 C36 H36B 109.5 . . ?
C35 C36 H36C 109.5 . . ?
H36A C36 H36B 109.5 . . ?
H36A C36 H36C 109.5 . . ?
H36B C36 H36C 109.5 . . ?
C23 C24 H24A 109.5 . . ?
C23 C24 H24B 109.5 . . ?
C23 C24 H24C 109.5 . . ?
H24A C24 H24B 109.5 . . ?
H24A C24 H24C 109.5 . . ?
H24B C24 H24C 109.5 . . ?
F4 B1 F3 110.7(3) . . ?
F4 B1 F2 106.6(3) . . ?
F1 B1 F4 111.2(3) . . ?
F1 B1 F3 111.9(3) . . ?
F1 B1 F2 113.8(3) . . ?
F3 B1 F2 102.4(3) . . ?

loop_
_geom_bond_atom_site_label_1
_geom_bond_atom_site_label_2
_geom_bond_distance
_geom_bond_site_symmetry_2
_geom_bond_publ_flag
F4 B1 1.364(4) . ?
N2 C25 1.449(3) . ?
N2 C7 1.360(3) . ?
N2 C10 1.544(3) . ?
N1 C13 1.457(3) . ?
N1 C1 1.357(3) . ?
N1 C4 1.544(3) . ?
F1 B1 1.310(4) . ?
F3 B1 1.367(4) . ?
C25 C26 1.407(3) . ?
C25 C30 1.417(3) . ?
C7 C1 1.409(3) . ?
C7 C8 1.528(3) . ?
C13 C18 1.411(3) . ?
C13 C14 1.408(3) . ?
C1 C2 1.534(3) . ?
C26 C27 1.397(3) . ?
C26 C32 1.517(3) . ?
C30 C29 1.395(3) . ?
C30 C35 1.516(3) . ?
C18 C23 1.520(3) . ?
C18 C17 1.395(3) . ?
C27 H27 0.9500 . ?
C27 C28 1.376(4) . ?
C8 C9 1.528(3) . ?
C8 C40 1.532(3) . ?
C8 C37 1.548(3) . ?
C10 C12 1.529(3) . ?
C10 C9 1.525(3) . ?
C10 C11 1.518(3) . ?
C32 H32 1.0000 . ?
C32 C31 1.533(3) . ?
C32 C33 1.540(3) . ?
C2 C38 1.540(4) . ?
C2 C39 1.542(4) . ?
C2 C3 1.527(4) . ?
C14 C20 1.522(3) . ?
C14 C15 1.391(4) . ?
C12 H12A 0.9800 . ?
C12 H12B 0.9800 . ?
C12 H12C 0.9800 . ?
C29 H29 0.9500 . ?
C29 C28 1.374(4) . ?
C23 H23 1.0000 . ?
C23 C22 1.529(4) . ?
C23 C24 1.527(4) . ?
C9 H9A 0.9900 . ?
C9 H9B 0.9900 . ?
C28 H28 0.9500 . ?
C20 H20 1.0000 . ?
C20 C19 1.529(4) . ?
C20 C21 1.537(3) . ?
C35 H35 1.0000 . ?
C35 C34 1.525(4) . ?
C35 C36 1.538(4) . ?
C17 H17 0.9500 . ?
C17 C16 1.373(4) . ?
C40 H40A 0.9900 . ?
C40 H40B 0.9900 . ?
C40 C39 1.532(4) . ?
C11 H11A 0.9800 . ?
C11 H11B 0.9800 . ?
C11 H11C 0.9800 . ?
C16 H16 0.9500 . ?
C16 C15 1.369(4) . ?
C15 H15 0.9500 . ?
C37 H37A 0.9900 . ?
C37 H37B 0.9900 . ?
C37 C38 1.535(4) . ?
C38 H38A 0.9900 . ?
C38 H38B 0.9900 . ?
C39 H39A 0.9900 . ?
C39 H39B 0.9900 . ?
C4 C3 1.526(4) . ?
C4 C6 1.524(4) . ?
C4 C5 1.532(4) . ?
C31 H31A 0.9800 . ?
C31 H31B 0.9800 . ?
C31 H31C 0.9800 . ?
C3 H3A 0.9900 . ?
C3 H3B 0.9900 . ?
C33 H33A 0.9800 . ?
C33 H33B 0.9800 . ?
C33 H33C 0.9800 . ?
C6 H6A 0.9800 . ?
C6 H6B 0.9800 . ?
C6 H6C 0.9800 . ?
C5 H5A 0.9800 . ?
C5 H5B 0.9800 . ?
C5 H5C 0.9800 . ?
C34 H34A 0.9800 . ?
C34 H34B 0.9800 . ?
C34 H34C 0.9800 . ?
C19 H19A 0.9800 . ?
C19 H19B 0.9800 . ?
C19 H19C 0.9800 . ?
C21 H21A 0.9800 . ?
C21 H21B 0.9800 . ?
C21 H21C 0.9800 . ?
C22 H22A 0.9800 . ?
C22 H22B 0.9800 . ?
C22 H22C 0.9800 . ?
C36 H36A 0.9800 . ?
C36 H36B 0.9800 . ?
C36 H36C 0.9800 . ?
F2 B1 1.441(4) . ?
C24 H24A 0.9800 . ?
C24 H24B 0.9800 . ?
C24 H24C 0.9800 . ?

loop_
_geom_torsion_atom_site_label_1
_geom_torsion_atom_site_label_2
_geom_torsion_atom_site_label_3
_geom_torsion_atom_site_label_4
_geom_torsion
_geom_torsion_site_symmetry_1
_geom_torsion_site_symmetry_2
_geom_torsion_site_symmetry_3
_geom_torsion_site_symmetry_4
_geom_torsion_publ_flag
N2 C25 C26 C27 -166.48(19) . . . . ?
N2 C25 C26 C32 14.4(3) . . . . ?
N2 C25 C30 C29 167.23(19) . . . . ?
N2 C25 C30 C35 -10.2(3) . . . . ?
N2 C7 C1 N1 -0.4(5) . . . . ?
N2 C7 C1 C2 -178.5(2) . . . . ?
N2 C7 C8 C9 3.5(2) . . . . ?
N2 C7 C8 C40 -121.0(2) . . . . ?
N2 C7 C8 C37 122.9(2) . . . . ?
N2 C10 C9 C8 26.9(2) . . . . ?
N1 C13 C18 C23 -13.6(3) . . . . ?
N1 C13 C18 C17 164.9(2) . . . . ?
N1 C13 C14 C20 16.3(3) . . . . ?
N1 C13 C14 C15 -164.8(2) . . . . ?
N1 C1 C2 C38 -121.6(2) . . . . ?
N1 C1 C2 C39 122.5(2) . . . . ?
N1 C1 C2 C3 3.1(3) . . . . ?
N1 C4 C3 C2 26.8(3) . . . . ?
C25 N2 C7 C1 40.2(4) . . . . ?
C25 N2 C7 C8 -142.5(2) . . . . ?
C25 N2 C10 C12 -109.6(2) . . . . ?
C25 N2 C10 C9 133.47(19) . . . . ?
C25 N2 C10 C11 14.5(3) . . . . ?
C25 C26 C27 C28 -0.3(3) . . . . ?
C25 C26 C32 C31 117.2(2) . . . . ?
C25 C26 C32 C33 -120.3(2) . . . . ?
C25 C30 C29 C28 -0.7(4) . . . . ?
C25 C30 C35 C34 -120.9(2) . . . . ?
C25 C30 C35 C36 116.3(3) . . . . ?
C7 N2 C25 C26 -131.8(2) . . . . ?
C7 N2 C25 C30 60.0(3) . . . . ?
C7 N2 C10 C12 91.5(2) . . . . ?
C7 N2 C10 C9 -25.5(2) . . . . ?
C7 N2 C10 C11 -144.4(2) . . . . ?
C7 C1 C2 C38 57.0(3) . . . . ?
C7 C1 C2 C39 -59.0(3) . . . . ?
C7 C1 C2 C3 -178.3(2) . . . . ?
C7 C8 C9 C10 -19.6(2) . . . . ?
C7 C8 C40 C39 -61.7(3) . . . . ?
C7 C8 C37 C38 50.6(3) . . . . ?
C13 N1 C1 C7 39.3(4) . . . . ?
C13 N1 C1 C2 -142.6(2) . . . . ?
C13 N1 C4 C3 133.9(2) . . . . ?
C13 N1 C4 C6 13.7(3) . . . . ?
C13 N1 C4 C5 -109.6(2) . . . . ?
C13 C18 C23 C22 -124.5(3) . . . . ?
C13 C18 C23 C24 112.6(3) . . . . ?
C13 C18 C17 C16 0.5(4) . . . . ?
C13 C14 C20 C19 119.0(3) . . . . ?
C13 C14 C20 C21 -119.8(3) . . . . ?
C13 C14 C15 C16 -0.1(4) . . . . ?
C1 N1 C13 C18 60.3(3) . . . . ?
C1 N1 C13 C14 -131.1(2) . . . . ?
C1 N1 C4 C3 -25.6(2) . . . . ?
C1 N1 C4 C6 -145.9(2) . . . . ?
C1 N1 C4 C5 90.9(2) . . . . ?
C1 C7 C8 C9 -178.47(19) . . . . ?
C1 C7 C8 C40 57.0(3) . . . . ?
C1 C7 C8 C37 -59.1(2) . . . . ?
C1 C2 C38 C37 -62.2(3) . . . . ?
C1 C2 C39 C40 51.1(3) . . . . ?
C1 C2 C3 C4 -19.3(3) . . . . ?
C26 C25 C30 C29 -0.9(3) . . . . ?
C26 C25 C30 C35 -178.4(2) . . . . ?
C26 C27 C28 C29 -1.2(4) . . . . ?
C30 C25 C26 C27 1.4(3) . . . . ?
C30 C25 C26 C32 -177.7(2) . . . . ?
C30 C29 C28 C27 1.8(4) . . . . ?
C18 C13 C14 C20 -175.5(2) . . . . ?
C18 C13 C14 C15 3.4(3) . . . . ?
C18 C17 C16 C15 2.7(4) . . . . ?
C27 C26 C32 C31 -61.9(3) . . . . ?
C27 C26 C32 C33 60.6(3) . . . . ?
C8 C7 C1 N1 -177.7(2) . . . . ?
C8 C7 C1 C2 4.3(3) . . . . ?
C8 C40 C39 C2 7.3(3) . . . . ?
C8 C37 C38 C2 8.2(3) . . . . ?
C10 N2 C25 C26 73.6(2) . . . . ?
C10 N2 C25 C30 -94.6(2) . . . . ?
C10 N2 C7 C1 -163.3(2) . . . . ?
C10 N2 C7 C8 14.0(2) . . . . ?
C32 C26 C27 C28 178.8(2) . . . . ?
C14 C13 C18 C23 178.0(2) . . . . ?
C14 C13 C18 C17 -3.5(3) . . . . ?
C12 C10 C9 C8 -90.1(2) . . . . ?
C29 C30 C35 C34 61.6(3) . . . . ?
C29 C30 C35 C36 -61.2(3) . . . . ?
C23 C18 C17 C16 179.1(3) . . . . ?
C9 C8 C40 C39 -178.2(2) . . . . ?
C9 C8 C37 C38 164.8(2) . . . . ?
C20 C14 C15 C16 178.8(2) . . . . ?
C35 C30 C29 C28 177.0(2) . . . . ?
C17 C18 C23 C22 57.0(3) . . . . ?
C17 C18 C23 C24 -65.9(3) . . . . ?
C17 C16 C15 C14 -2.9(4) . . . . ?
C40 C8 C9 C10 99.9(2) . . . . ?
C40 C8 C37 C38 -67.2(2) . . . . ?
C11 C10 C9 C8 146.4(2) . . . . ?
C15 C14 C20 C19 -59.8(3) . . . . ?
C15 C14 C20 C21 61.4(3) . . . . ?
C37 C8 C9 C10 -137.7(2) . . . . ?
C37 C8 C40 C39 56.7(2) . . . . ?
C38 C2 C39 C40 -66.2(3) . . . . ?
C38 C2 C3 C4 99.9(3) . . . . ?
C39 C2 C38 C37 55.5(2) . . . . ?
C39 C2 C3 C4 -136.8(2) . . . . ?
C4 N1 C13 C18 -94.8(2) . . . . ?
C4 N1 C13 C14 73.7(3) . . . . ?
C4 N1 C1 C7 -163.7(2) . . . . ?
C4 N1 C1 C2 14.4(2) . . . . ?
C3 C2 C38 C37 -178.4(2) . . . . ?
C3 C2 C39 C40 164.8(2) . . . . ?
C6 C4 C3 C2 147.0(2) . . . . ?
C5 C4 C3 C2 -89.7(2) . . . . ?
